data_7046281
loop_
_publ_author_name
'Guo, Bei-Bei'
'Gao, Wen-Xi'
'Lin, Yue-Jian'
'Jin, Guo-Xin'

_publ_section_title
;
 Construction of half-sandwich multinuclear complexes including tunnel
 architectures via C-H-activation-directed assembly.
;
_journal_issue 23
_journal_name_full 'Dalton transactions (Cambridge, England : 2003)'
_journal_page_first 7701
_journal_page_last 7708
_journal_paper_doi 10.1039/c8dt01140k
_journal_volume 47
_journal_year 2018
_chemical_formula_sum 'C100 H106 Cl8 F12 N14 O12 Rh4 S4'
_chemical_formula_weight 2747.46
_space_group_crystal_system triclinic
_space_group_IT_number 2
_space_group_name_Hall '-P 1'
_space_group_name_H-M_alt 'P -1'
_symmetry_space_group_name_Hall '-P 1'
_symmetry_space_group_name_H-M 'P -1'
_atom_sites_solution_hydrogens geom
_audit_creation_method SHELXL-2016/6
_audit_update_record
;
2018-05-08 deposited with the CCDC.
2018-05-09 downloaded from the CCDC.
;
_cell_angle_alpha 78.1940(10)
_cell_angle_beta 71.3620(10)
_cell_angle_gamma 66.5160(10)
_cell_formula_units_Z 1
_cell_length_a 12.7585(8)
_cell_length_b 13.7394(8)
_cell_length_c 18.3544(11)
_cell_measurement_reflns_used 9913
_cell_measurement_temperature 173(2)
_cell_measurement_theta_max 28.08
_cell_measurement_theta_min 2.35
_cell_volume 2785.1(3)
_computing_cell_refinement 'Bruker SAINT'
_computing_data_collection 'Bruker APEX2'
_computing_data_reduction 'Bruker SAINT'
_computing_molecular_graphics 'Bruker SHELXTL'
_computing_publication_material 'Bruker SHELXTL'
_computing_structure_refinement 'SHELXL-2016/6 (Sheldrick, 2016)'
_computing_structure_solution 'SHELXS-97 (Sheldrick, 2008)'
_diffrn_ambient_temperature 173(2)
_diffrn_measured_fraction_theta_full 0.983
_diffrn_measured_fraction_theta_max 0.984
_diffrn_measurement_device_type 'Bruker APEX-II CCD'
_diffrn_measurement_method '\f and \w scans'
_diffrn_radiation_type MoK\a
_diffrn_radiation_wavelength 0.71073
_diffrn_reflns_av_R_equivalents 0.0196
_diffrn_reflns_av_unetI/netI 0.0395
_diffrn_reflns_Laue_measured_fraction_full 0.983
_diffrn_reflns_Laue_measured_fraction_max 0.984
_diffrn_reflns_limit_h_max 16
_diffrn_reflns_limit_h_min -16
_diffrn_reflns_limit_k_max 17
_diffrn_reflns_limit_k_min -17
_diffrn_reflns_limit_l_max 21
_diffrn_reflns_limit_l_min -23
_diffrn_reflns_number 19788
_diffrn_reflns_point_group_measured_fraction_full 0.983
_diffrn_reflns_point_group_measured_fraction_max 0.984
_diffrn_reflns_theta_full 25.242
_diffrn_reflns_theta_max 26.999
_diffrn_reflns_theta_min 1.175
_exptl_absorpt_coefficient_mu 0.934
_exptl_absorpt_correction_T_max 0.767
_exptl_absorpt_correction_T_min 0.678
_exptl_absorpt_correction_type multi-scan
_exptl_absorpt_process_details sadabs
_exptl_crystal_colour black
_exptl_crystal_density_diffrn 1.638
_exptl_crystal_description block
_exptl_crystal_F_000 1388
_exptl_crystal_size_max 0.600
_exptl_crystal_size_mid 0.200
_exptl_crystal_size_min 0.120
_refine_diff_density_max 1.504
_refine_diff_density_min -0.751
_refine_diff_density_rms 0.182
_refine_ls_extinction_method none
_refine_ls_goodness_of_fit_ref 1.057
_refine_ls_hydrogen_treatment constr
_refine_ls_matrix_type full
_refine_ls_number_parameters 705
_refine_ls_number_reflns 11985
_refine_ls_number_restraints 9
_refine_ls_restrained_S_all 1.058
_refine_ls_R_factor_all 0.0548
_refine_ls_R_factor_gt 0.0400
_refine_ls_shift/su_max 0.001
_refine_ls_shift/su_mean 0.000
_refine_ls_structure_factor_coef Fsqd
_refine_ls_weighting_details 'w=1/[\s^2^(Fo^2^)+(0.1196P)^2^+3.8510P] where P=(Fo^2^+2Fc^2^)/3'
_refine_ls_weighting_scheme calc
_refine_ls_wR_factor_gt 0.1266
_refine_ls_wR_factor_ref 0.1738
_reflns_Friedel_coverage 0.000
_reflns_number_gt 9850
_reflns_number_total 11985
_reflns_threshold_expression 'I > 2\s(I)'
_cod_data_source_file c8dt01140k2.cif
_cod_data_source_block 2d
_cod_depositor_comments 'Adding full bibliography for 7046278--7046282.cif.'
_cod_database_code 7046281
_shelx_shelxl_version_number 2016/6
_shelx_space_group_comment
;
The symmetry employed for this shelxl refinement is uniquely defined
by the following loop, which should always be used as a source of
symmetry information in preference to the above space-group names.
They are only intended as comments.
;
_shelx_estimated_absorpt_t_min 0.604
_shelx_estimated_absorpt_t_max 0.896

loop_
_space_group_symop_operation_xyz
'x, y, z'
'-x, -y, -z'

loop_
_atom_site_label
_atom_site_type_symbol
_atom_site_fract_x
_atom_site_fract_y
_atom_site_fract_z
_atom_site_U_iso_or_equiv
_atom_site_adp_type
_atom_site_occupancy
_atom_site_site_symmetry_order
_atom_site_calc_flag
_atom_site_refinement_flags_posn
_atom_site_refinement_flags_adp
_atom_site_refinement_flags_occupancy
_atom_site_disorder_assembly
_atom_site_disorder_group
Rh1 Rh 0.64615(3) 0.65091(2) 0.27178(2) 0.01513(11) Uani 1 1 d . . . . .
Rh2 Rh 1.20549(3) 0.29432(2) 0.17093(2) 0.01500(11) Uani 1 1 d . . . . .
N1 N 0.8096(3) 0.5326(3) 0.23393(19) 0.0177(7) Uani 1 1 d . . . . .
N2 N 0.8342(3) 0.4297(3) 0.2549(2) 0.0192(7) Uani 1 1 d . . . . .
N3 N 1.0359(3) 0.4025(3) 0.19046(19) 0.0164(7) Uani 1 1 d . . . . .
N4 N 1.0112(3) 0.5048(3) 0.1689(2) 0.0183(7) Uani 1 1 d . . . . .
N5 N 0.7046(3) 0.6638(3) 0.3630(2) 0.0199(7) Uani 1 1 d . . . . .
N6 N 0.7958(3) 0.7000(3) 0.71542(19) 0.0199(7) Uani 1 1 d . . . . .
O1 O 0.2306(3) 0.7707(3) 0.2730(2) 0.0388(9) Uani 1 1 d . . . . .
O2 O 0.2149(3) 0.6270(3) 0.3732(2) 0.0411(9) Uani 1 1 d . . . . .
O3 O 0.2476(4) 0.6025(3) 0.2396(2) 0.0458(10) Uani 1 1 d . . . . .
O4 O 0.7384(4) -0.0190(3) 0.3289(3) 0.0516(11) Uani 1 1 d . . . . .
O5 O 0.5310(4) 0.0462(4) 0.3340(3) 0.0665(15) Uani 1 1 d . . . . .
O6 O 0.6520(5) 0.1527(4) 0.2686(3) 0.0709(15) Uani 1 1 d . . . . .
S1 S 0.20210(10) 0.67570(9) 0.29767(7) 0.0263(2) Uani 1 1 d . . . . .
S2 S 0.63360(11) 0.07093(11) 0.32610(8) 0.0339(3) Uani 1 1 d . . . . .
F1 F -0.0004(3) 0.6472(3) 0.3299(3) 0.0551(10) Uani 1 1 d . . . . .
F2 F -0.0151(3) 0.7925(3) 0.3650(2) 0.0597(11) Uani 1 1 d . . . . .
F3 F 0.0136(3) 0.7801(4) 0.2467(2) 0.0637(11) Uani 1 1 d . . . . .
F4 F 0.6897(3) 0.1529(4) 0.4196(2) 0.0649(12) Uani 1 1 d . . . . .
F5 F 0.5074(4) 0.2201(4) 0.4198(3) 0.0886(17) Uani 1 1 d . . . . .
F6 F 0.5773(6) 0.0651(5) 0.4758(3) 0.111(2) Uani 1 1 d . . . . .
C1 C 0.7408(3) 0.7408(3) 0.2020(2) 0.0155(7) Uani 1 1 d . . . . .
C2 C 0.7030(4) 0.8523(3) 0.1881(2) 0.0210(8) Uani 1 1 d . . . . .
H2 H 0.624421 0.895098 0.212552 0.025 Uiso 1 1 calc R U . . .
C3 C 0.7808(4) 0.9000(4) 0.1386(3) 0.0260(9) Uani 1 1 d . . . . .
H3 H 0.754132 0.975434 0.129482 0.031 Uiso 1 1 calc R U . . .
C4 C 0.8961(4) 0.8401(4) 0.1022(3) 0.0284(10) Uani 1 1 d . . . . .
H4 H 0.947149 0.874215 0.067646 0.034 Uiso 1 1 calc R U . . .
C5 C 0.9364(4) 0.7305(4) 0.1166(3) 0.0240(9) Uani 1 1 d . . . . .
H5 H 1.015530 0.688546 0.092485 0.029 Uiso 1 1 calc R U . . .
C6 C 0.8596(4) 0.6822(3) 0.1669(2) 0.0181(8) Uani 1 1 d . . . . .
C7 C 0.8970(4) 0.5684(3) 0.1883(2) 0.0178(8) Uani 1 1 d . . . . .
C8 C 0.9477(4) 0.3647(3) 0.2307(2) 0.0176(8) Uani 1 1 d . . . . .
C9 C 0.9875(4) 0.2495(3) 0.2456(2) 0.0191(8) Uani 1 1 d . . . . .
C10 C 1.1113(4) 0.1961(3) 0.2180(2) 0.0196(8) Uani 1 1 d . . . . .
C11 C 1.1524(4) 0.0867(3) 0.2314(3) 0.0238(9) Uani 1 1 d . . . . .
H11 H 1.235078 0.048284 0.214336 0.029 Uiso 1 1 calc R U . . .
C12 C 1.0783(4) 0.0307(3) 0.2686(3) 0.0296(10) Uani 1 1 d . . . . .
H12 H 1.110708 -0.044783 0.276443 0.036 Uiso 1 1 calc R U . . .
C13 C 0.9551(5) 0.0842(4) 0.2950(3) 0.0337(11) Uani 1 1 d . . . . .
H13 H 0.903920 0.045836 0.320627 0.040 Uiso 1 1 calc R U . . .
C14 C 0.9109(4) 0.1938(4) 0.2828(3) 0.0266(9) Uani 1 1 d . . . . .
H14 H 0.828066 0.231663 0.299733 0.032 Uiso 1 1 calc R U . . .
C15 C 0.7049(4) 0.7551(3) 0.3784(2) 0.0213(8) Uani 1 1 d . . . . .
H15 H 0.688507 0.815600 0.342177 0.026 Uiso 1 1 calc R U . . .
C16 C 0.7278(4) 0.7650(3) 0.4442(2) 0.0214(8) Uani 1 1 d . . . . .
H16 H 0.726195 0.831360 0.452975 0.026 Uiso 1 1 calc R U . . .
C17 C 0.7534(4) 0.6766(4) 0.4983(2) 0.0210(8) Uani 1 1 d . . . . .
C18 C 0.7566(4) 0.5813(4) 0.4819(3) 0.0253(9) Uani 1 1 d . . . . .
H18 H 0.774838 0.519268 0.516757 0.030 Uiso 1 1 calc R U . . .
C19 C 0.7327(4) 0.5772(4) 0.4141(2) 0.0238(9) Uani 1 1 d . . . . .
H19 H 0.736249 0.511249 0.403013 0.029 Uiso 1 1 calc R U . . .
C20 C 0.7450(4) 0.7878(3) 0.6728(3) 0.0247(9) Uani 1 1 d . . . . .
H20 H 0.717897 0.855257 0.692060 0.030 Uiso 1 1 calc R U . . .
C21 C 0.7306(4) 0.7840(4) 0.6017(3) 0.0261(9) Uani 1 1 d . . . . .
H21 H 0.693078 0.847592 0.573375 0.031 Uiso 1 1 calc R U . . .
C22 C 0.7721(4) 0.6855(3) 0.5722(2) 0.0206(8) Uani 1 1 d . . . . .
C23 C 0.8257(4) 0.5955(4) 0.6168(3) 0.0293(10) Uani 1 1 d . . . . .
H23 H 0.856611 0.526932 0.598650 0.035 Uiso 1 1 calc R U . . .
C24 C 0.8334(4) 0.6070(4) 0.6872(3) 0.0270(9) Uani 1 1 d . . . . .
H24 H 0.867922 0.544481 0.717560 0.032 Uiso 1 1 calc R U . . .
C25 C 0.4614(4) 0.7499(4) 0.3024(3) 0.0223(9) Uani 1 1 d . . . . .
C26 C 0.4929(4) 0.7262(4) 0.2244(3) 0.0223(9) Uani 1 1 d . . . . .
C27 C 0.5306(4) 0.6147(4) 0.2242(2) 0.0214(8) Uani 1 1 d . . . . .
C28 C 0.5129(4) 0.5677(4) 0.3040(3) 0.0247(9) Uani 1 1 d . . . . .
C29 C 0.4692(4) 0.6506(4) 0.3514(3) 0.0237(9) Uani 1 1 d . . . . .
C30 C 0.4063(4) 0.8577(4) 0.3315(3) 0.0332(11) Uani 1 1 d . . . . .
H30A H 0.440394 0.906536 0.294349 0.050 Uiso 1 1 calc R U . . .
H30B H 0.421736 0.853018 0.381305 0.050 Uiso 1 1 calc R U . . .
H30C H 0.320584 0.884247 0.337881 0.050 Uiso 1 1 calc R U . . .
C31 C 0.4784(5) 0.8082(4) 0.1559(3) 0.0305(10) Uani 1 1 d . . . . .
H31A H 0.393942 0.845559 0.159117 0.046 Uiso 1 1 calc R U . . .
H31B H 0.518063 0.772540 0.108118 0.046 Uiso 1 1 calc R U . . .
H31C H 0.513945 0.859526 0.156181 0.046 Uiso 1 1 calc R U . . .
C32 C 0.5655(5) 0.5548(4) 0.1559(3) 0.0322(11) Uani 1 1 d . . . . .
H32A H 0.496202 0.544585 0.151244 0.048 Uiso 1 1 calc R U . . .
H32B H 0.627103 0.485215 0.162402 0.048 Uiso 1 1 calc R U . . .
H32C H 0.596097 0.595160 0.109126 0.048 Uiso 1 1 calc R U . . .
C33 C 0.5326(5) 0.4525(4) 0.3288(3) 0.0384(12) Uani 1 1 d . . . . .
H33A H 0.556592 0.432921 0.377028 0.058 Uiso 1 1 calc R U . . .
H33B H 0.595139 0.409026 0.288636 0.058 Uiso 1 1 calc R U . . .
H33C H 0.459071 0.440080 0.336845 0.058 Uiso 1 1 calc R U . . .
C34 C 0.4338(5) 0.6412(5) 0.4377(3) 0.0395(12) Uani 1 1 d . . . . .
H34A H 0.347529 0.661342 0.456517 0.059 Uiso 1 1 calc R U . . .
H34B H 0.458494 0.688633 0.456158 0.059 Uiso 1 1 calc R U . . .
H34C H 0.472109 0.567479 0.457091 0.059 Uiso 1 1 calc R U . . .
C35 C 1.3884(4) 0.2033(4) 0.1172(3) 0.0236(9) Uani 1 1 d . . . . .
C36 C 1.3165(4) 0.2152(4) 0.0669(2) 0.0240(9) Uani 1 1 d . . . . .
C37 C 1.2620(4) 0.3262(4) 0.0468(2) 0.0257(9) Uani 1 1 d . . . . .
C38 C 1.3095(4) 0.3838(3) 0.0795(2) 0.0205(8) Uani 1 1 d . . . . .
C39 C 1.3836(4) 0.3092(4) 0.1233(2) 0.0214(8) Uani 1 1 d . . . . .
C40 C 1.4686(5) 0.1009(4) 0.1478(3) 0.0385(12) Uani 1 1 d . . . . .
H40A H 1.428880 0.048888 0.164445 0.058 Uiso 1 1 calc R U . . .
H40B H 1.487755 0.113500 0.191852 0.058 Uiso 1 1 calc R U . . .
H40C H 1.541772 0.073110 0.107192 0.058 Uiso 1 1 calc R U . . .
C41 C 1.3046(5) 0.1259(4) 0.0385(3) 0.0396(13) Uani 1 1 d . . . . .
H41A H 1.250079 0.155549 0.005463 0.059 Uiso 1 1 calc R U . . .
H41B H 1.273510 0.082180 0.082698 0.059 Uiso 1 1 calc R U . . .
H41C H 1.382443 0.081686 0.008848 0.059 Uiso 1 1 calc R U . . .
C42 C 1.1808(5) 0.3748(5) -0.0034(3) 0.0384(12) Uani 1 1 d . . . . .
H42A H 1.226962 0.378913 -0.057297 0.058 Uiso 1 1 calc R U . . .
H42B H 1.128338 0.446664 0.011107 0.058 Uiso 1 1 calc R U . . .
H42C H 1.133247 0.331155 0.002709 0.058 Uiso 1 1 calc R U . . .
C43 C 1.2849(5) 0.5014(4) 0.0668(3) 0.0297(10) Uani 1 1 d . . . . .
H43A H 1.276845 0.527570 0.114893 0.044 Uiso 1 1 calc R U . . .
H43B H 1.211301 0.538156 0.050898 0.044 Uiso 1 1 calc R U . . .
H43C H 1.350613 0.515177 0.026404 0.044 Uiso 1 1 calc R U . . .
C44 C 1.4475(4) 0.3328(4) 0.1689(3) 0.0322(11) Uani 1 1 d . . . . .
H44A H 1.524620 0.333150 0.135631 0.048 Uiso 1 1 calc R U . . .
H44B H 1.459213 0.277988 0.212106 0.048 Uiso 1 1 calc R U . . .
H44C H 1.400481 0.402672 0.188802 0.048 Uiso 1 1 calc R U . . .
C45 C 0.0430(4) 0.7250(4) 0.3104(3) 0.0342(11) Uani 1 1 d . . . . .
C46 C 0.6006(6) 0.1278(6) 0.4166(4) 0.0539(18) Uani 1 1 d . . . . .
C47 C 0.2315(6) 0.7906(6) 0.0858(4) 0.0545(17) Uani 1 1 d . . . . .
H47A H 0.177454 0.755525 0.085159 0.065 Uiso 1 1 calc R U . . .
H47B H 0.244997 0.774672 0.137884 0.065 Uiso 1 1 calc R U . . .
Cl1 Cl 0.36763(17) 0.73910(16) 0.01664(10) 0.0619(4) Uani 1 1 d . . . . .
Cl2 Cl 0.1649(2) 0.92880(17) 0.06718(15) 0.0787(6) Uani 1 1 d . . . . .
C48 C 0.0706(12) 0.8189(11) 0.5106(8) 0.074(5) Uani 0.5 1 d D . P A 1
H48A H 0.114491 0.845959 0.532335 0.089 Uiso 0.5 1 calc R U P A 1
H48B H 0.113201 0.808338 0.455630 0.089 Uiso 0.5 1 calc R U P A 1
Cl3 Cl 0.0659(4) 0.6972(4) 0.5607(2) 0.0735(11) Uani 0.5 1 d D U P A 1
Cl4 Cl -0.0668(7) 0.9085(5) 0.5170(4) 0.131(3) Uani 0.5 1 d D . P A 1
C49 C 0.8699(7) 0.2681(8) 0.0969(4) 0.064(2) Uani 1 1 d D . . . .
C50 C 0.8667(10) 0.1573(8) 0.1149(4) 0.083(3) Uani 1 1 d . . . . .
H50A H 0.854393 0.137027 0.070963 0.125 Uiso 1 1 calc R U . . .
H50B H 0.801706 0.155502 0.160784 0.125 Uiso 1 1 calc R U . . .
H50C H 0.942058 0.107306 0.124576 0.125 Uiso 1 1 calc R U . . .
N7 N 0.8742(6) 0.3467(6) 0.0827(3) 0.0662(18) Uani 1 1 d D . . . .

loop_
_atom_site_aniso_label
_atom_site_aniso_U_11
_atom_site_aniso_U_22
_atom_site_aniso_U_33
_atom_site_aniso_U_23
_atom_site_aniso_U_13
_atom_site_aniso_U_12
Rh1 0.01560(17) 0.01502(17) 0.01522(17) -0.00187(11) -0.00492(12) -0.00507(12)
Rh2 0.01688(17) 0.01361(17) 0.01539(17) -0.00230(11) -0.00583(12) -0.00469(12)
N1 0.0198(17) 0.0173(17) 0.0179(16) -0.0013(13) -0.0056(13) -0.0082(14)
N2 0.0180(16) 0.0153(17) 0.0239(17) -0.0021(13) -0.0067(14) -0.0046(13)
N3 0.0185(16) 0.0155(16) 0.0164(16) -0.0009(12) -0.0074(13) -0.0054(13)
N4 0.0184(16) 0.0150(16) 0.0221(17) -0.0015(13) -0.0075(14) -0.0050(13)
N5 0.0227(17) 0.0198(18) 0.0186(17) -0.0022(13) -0.0066(14) -0.0079(14)
N6 0.0234(18) 0.0219(18) 0.0156(16) -0.0030(13) -0.0076(14) -0.0068(15)
O1 0.0317(19) 0.0240(18) 0.063(3) 0.0069(16) -0.0179(18) -0.0131(15)
O2 0.040(2) 0.045(2) 0.041(2) 0.0088(17) -0.0207(17) -0.0167(18)
O3 0.045(2) 0.036(2) 0.049(2) -0.0146(18) -0.0001(18) -0.0106(18)
O4 0.038(2) 0.034(2) 0.082(3) -0.019(2) -0.020(2) -0.0035(18)
O5 0.038(2) 0.080(4) 0.098(4) -0.044(3) -0.013(2) -0.025(2)
O6 0.089(4) 0.073(4) 0.046(3) 0.014(2) -0.019(3) -0.033(3)
S1 0.0226(5) 0.0222(5) 0.0338(6) -0.0016(4) -0.0072(5) -0.0082(4)
S2 0.0297(6) 0.0351(7) 0.0382(7) -0.0068(5) -0.0094(5) -0.0109(5)
F1 0.0314(17) 0.044(2) 0.092(3) -0.0055(19) -0.0120(18) -0.0197(15)
F2 0.0320(18) 0.062(2) 0.074(3) -0.040(2) 0.0049(17) -0.0034(16)
F3 0.049(2) 0.078(3) 0.069(3) 0.009(2) -0.039(2) -0.016(2)
F4 0.050(2) 0.097(3) 0.066(2) -0.039(2) 0.0002(19) -0.041(2)
F5 0.045(2) 0.079(3) 0.136(5) -0.069(3) 0.009(3) -0.013(2)
F6 0.184(6) 0.146(5) 0.038(2) -0.003(3) 0.004(3) -0.122(5)
C1 0.0184(18) 0.0118(18) 0.0166(18) 0.0033(14) -0.0111(15) -0.0031(15)
C2 0.023(2) 0.018(2) 0.022(2) -0.0009(16) -0.0092(17) -0.0057(16)
C3 0.028(2) 0.018(2) 0.035(2) 0.0016(18) -0.0115(19) -0.0110(18)
C4 0.031(2) 0.021(2) 0.036(3) 0.0095(18) -0.014(2) -0.0134(19)
C5 0.019(2) 0.023(2) 0.029(2) -0.0011(17) -0.0054(17) -0.0085(17)
C6 0.022(2) 0.018(2) 0.0162(18) -0.0043(15) -0.0055(15) -0.0078(16)
C7 0.0189(19) 0.022(2) 0.0161(18) -0.0050(15) -0.0046(15) -0.0091(16)
C8 0.0191(19) 0.0163(19) 0.0181(19) -0.0006(15) -0.0075(15) -0.0054(15)
C9 0.021(2) 0.0133(19) 0.022(2) -0.0008(15) -0.0075(16) -0.0050(16)
C10 0.023(2) 0.020(2) 0.0184(19) -0.0006(15) -0.0081(16) -0.0087(17)
C11 0.021(2) 0.020(2) 0.027(2) -0.0043(17) -0.0056(17) -0.0040(17)
C12 0.037(3) 0.015(2) 0.035(3) -0.0002(18) -0.009(2) -0.008(2)
C13 0.033(3) 0.026(2) 0.043(3) 0.001(2) -0.005(2) -0.017(2)
C14 0.023(2) 0.020(2) 0.033(2) 0.0002(18) -0.0047(18) -0.0079(17)
C15 0.026(2) 0.018(2) 0.020(2) -0.0012(15) -0.0089(17) -0.0054(17)
C16 0.028(2) 0.019(2) 0.0191(19) -0.0027(16) -0.0072(17) -0.0092(17)
C17 0.021(2) 0.026(2) 0.0165(19) -0.0036(16) -0.0056(16) -0.0080(17)
C18 0.033(2) 0.020(2) 0.023(2) -0.0013(17) -0.0122(18) -0.0065(18)
C19 0.032(2) 0.020(2) 0.022(2) -0.0018(16) -0.0099(18) -0.0101(18)
C20 0.033(2) 0.017(2) 0.024(2) -0.0050(16) -0.0123(18) -0.0040(18)
C21 0.033(2) 0.021(2) 0.023(2) 0.0001(17) -0.0151(19) -0.0039(18)
C22 0.024(2) 0.022(2) 0.0170(19) -0.0031(16) -0.0062(16) -0.0083(17)
C23 0.040(3) 0.021(2) 0.027(2) -0.0058(18) -0.016(2) -0.004(2)
C24 0.042(3) 0.020(2) 0.026(2) -0.0003(17) -0.019(2) -0.0113(19)
C25 0.0130(18) 0.024(2) 0.029(2) -0.0008(17) -0.0088(17) -0.0047(16)
C26 0.0162(19) 0.023(2) 0.031(2) -0.0011(17) -0.0116(17) -0.0075(16)
C27 0.0160(19) 0.029(2) 0.023(2) -0.0044(17) -0.0046(16) -0.0117(17)
C28 0.021(2) 0.025(2) 0.030(2) 0.0028(18) -0.0059(18) -0.0124(18)
C29 0.018(2) 0.031(2) 0.023(2) 0.0000(17) -0.0053(16) -0.0109(18)
C30 0.027(2) 0.028(3) 0.042(3) -0.010(2) -0.009(2) -0.004(2)
C31 0.033(2) 0.036(3) 0.028(2) 0.006(2) -0.016(2) -0.017(2)
C32 0.035(3) 0.040(3) 0.032(2) -0.016(2) -0.005(2) -0.020(2)
C33 0.038(3) 0.024(2) 0.056(3) 0.010(2) -0.016(3) -0.018(2)
C34 0.038(3) 0.050(3) 0.026(2) 0.002(2) -0.005(2) -0.017(3)
C35 0.019(2) 0.021(2) 0.027(2) -0.0055(17) -0.0018(17) -0.0057(17)
C36 0.028(2) 0.029(2) 0.0160(19) -0.0119(17) 0.0046(16) -0.0148(19)
C37 0.028(2) 0.039(3) 0.0147(19) -0.0090(17) 0.0030(17) -0.019(2)
C38 0.0165(19) 0.025(2) 0.021(2) -0.0054(16) -0.0004(16) -0.0101(17)
C39 0.0162(19) 0.025(2) 0.022(2) -0.0050(17) -0.0023(16) -0.0078(17)
C40 0.029(3) 0.026(3) 0.050(3) -0.002(2) -0.009(2) -0.001(2)
C41 0.054(3) 0.040(3) 0.035(3) -0.019(2) 0.000(2) -0.029(3)
C42 0.047(3) 0.061(4) 0.022(2) 0.000(2) -0.011(2) -0.033(3)
C43 0.033(2) 0.023(2) 0.029(2) -0.0041(18) -0.001(2) -0.012(2)
C44 0.027(2) 0.038(3) 0.040(3) -0.006(2) -0.013(2) -0.015(2)
C45 0.028(2) 0.033(3) 0.042(3) -0.007(2) -0.010(2) -0.008(2)
C46 0.049(4) 0.066(4) 0.054(4) -0.031(3) 0.018(3) -0.041(3)
C47 0.049(4) 0.068(4) 0.054(4) 0.016(3) -0.018(3) -0.035(3)
Cl1 0.0630(11) 0.0690(11) 0.0544(10) -0.0125(8) -0.0062(8) -0.0284(9)
Cl2 0.0777(13) 0.0577(11) 0.1074(17) -0.0254(11) -0.0135(12) -0.0311(10)
C48 0.060(9) 0.124(15) 0.058(9) -0.062(10) -0.011(7) -0.031(9)
Cl3 0.059(2) 0.101(3) 0.055(2) -0.042(2) -0.0017(16) -0.016(2)
Cl4 0.172(7) 0.080(4) 0.130(5) -0.025(3) 0.015(5) -0.070(4)
C49 0.054(4) 0.089(6) 0.030(3) -0.003(4) -0.016(3) -0.005(4)
C50 0.123(8) 0.105(7) 0.040(4) -0.002(4) -0.016(4) -0.067(7)
N7 0.079(4) 0.056(4) 0.040(3) 0.014(3) -0.018(3) -0.006(3)

loop_
_atom_type_symbol
_atom_type_description
_atom_type_scat_dispersion_real
_atom_type_scat_dispersion_imag
_atom_type_scat_source
C C 0.0033 0.0016 'International Tables Vol C Tables 4.2.6.8 and 6.1.1.4'
H H 0.0000 0.0000 'International Tables Vol C Tables 4.2.6.8 and 6.1.1.4'
N N 0.0061 0.0033 'International Tables Vol C Tables 4.2.6.8 and 6.1.1.4'
O O 0.0106 0.0060 'International Tables Vol C Tables 4.2.6.8 and 6.1.1.4'
F F 0.0171 0.0103 'International Tables Vol C Tables 4.2.6.8 and 6.1.1.4'
S S 0.1246 0.1234 'International Tables Vol C Tables 4.2.6.8 and 6.1.1.4'
Rh Rh -1.1178 0.9187 'International Tables Vol C Tables 4.2.6.8 and 6.1.1.4'
Cl Cl 0.1484 0.1585 'International Tables Vol C Tables 4.2.6.8 and 6.1.1.4'

loop_
_geom_angle_atom_site_label_1
_geom_angle_atom_site_label_2
_geom_angle_atom_site_label_3
_geom_angle
_geom_angle_site_symmetry_1
_geom_angle_site_symmetry_3
C1 Rh1 N1 79.49(14) . .
C1 Rh1 N5 88.07(14) . .
N1 Rh1 N5 88.20(13) . .
C1 Rh1 C25 108.90(16) . .
N1 Rh1 C25 166.39(15) . .
N5 Rh1 C25 102.51(15) . .
C1 Rh1 C26 95.91(15) . .
N1 Rh1 C26 132.05(15) . .
N5 Rh1 C26 139.65(16) . .
C25 Rh1 C26 38.44(17) . .
C1 Rh1 C27 117.53(15) . .
N1 Rh1 C27 102.88(15) . .
N5 Rh1 C27 153.37(15) . .
C25 Rh1 C27 63.90(17) . .
C26 Rh1 C27 37.74(16) . .
C1 Rh1 C29 146.46(16) . .
N1 Rh1 C29 134.05(15) . .
N5 Rh1 C29 92.50(15) . .
C25 Rh1 C29 38.45(16) . .
C26 Rh1 C29 63.08(16) . .
C27 Rh1 C29 62.33(16) . .
C1 Rh1 C28 155.66(16) . .
N1 Rh1 C28 104.84(15) . .
N5 Rh1 C28 115.76(15) . .
C25 Rh1 C28 63.05(17) . .
C26 Rh1 C28 63.08(16) . .
C27 Rh1 C28 38.20(16) . .
C29 Rh1 C28 35.85(17) . .
C10 Rh2 N3 79.17(15) . .
C10 Rh2 N6 85.70(15) . 2_766
N3 Rh2 N6 89.77(13) . 2_766
C10 Rh2 C35 110.52(17) . .
N3 Rh2 C35 163.46(16) . .
N6 Rh2 C35 104.01(16) 2_766 .
C10 Rh2 C37 120.50(16) . .
N3 Rh2 C37 98.83(16) . .
N6 Rh2 C37 153.46(15) 2_766 .
C35 Rh2 C37 64.80(18) . .
C10 Rh2 C36 98.63(16) . .
N3 Rh2 C36 128.50(16) . .
N6 Rh2 C36 141.69(16) 2_766 .
C35 Rh2 C36 38.81(17) . .
C37 Rh2 C36 38.37(18) . .
C10 Rh2 C39 147.35(17) . .
N3 Rh2 C39 133.46(15) . .
N6 Rh2 C39 92.24(15) 2_766 .
C35 Rh2 C39 38.64(16) . .
C37 Rh2 C39 63.69(16) . .
C36 Rh2 C39 64.01(16) . .
C10 Rh2 C38 159.15(16) . .
N3 Rh2 C38 102.82(14) . .
N6 Rh2 C38 114.92(14) 2_766 .
C35 Rh2 C38 63.25(16) . .
C37 Rh2 C38 38.71(15) . .
C36 Rh2 C38 63.60(16) . .
C39 Rh2 C38 36.32(15) . .
N2 N1 C7 120.0(4) . .
N2 N1 Rh1 124.8(3) . .
C7 N1 Rh1 115.1(3) . .
N1 N2 C8 117.1(3) . .
N4 N3 C8 120.5(3) . .
N4 N3 Rh2 122.7(3) . .
C8 N3 Rh2 116.8(3) . .
N3 N4 C7 117.0(3) . .
C15 N5 C19 117.5(4) . .
C15 N5 Rh1 124.1(3) . .
C19 N5 Rh1 118.0(3) . .
C24 N6 C20 117.6(4) . .
C24 N6 Rh2 120.1(3) . 2_766
C20 N6 Rh2 121.7(3) . 2_766
O3 S1 O1 114.6(3) . .
O3 S1 O2 114.8(3) . .
O1 S1 O2 115.2(2) . .
O3 S1 C45 103.3(2) . .
O1 S1 C45 103.2(2) . .
O2 S1 C45 103.3(2) . .
O6 S2 O4 113.9(3) . .
O6 S2 O5 116.3(3) . .
O4 S2 O5 114.9(3) . .
O6 S2 C46 103.6(3) . .
O4 S2 C46 101.7(3) . .
O5 S2 C46 103.8(3) . .
C2 C1 C6 117.3(4) . .
C2 C1 Rh1 128.0(3) . .
C6 C1 Rh1 114.6(3) . .
C3 C2 C1 119.9(4) . .
C4 C3 C2 121.6(4) . .
C5 C4 C3 119.5(4) . .
C4 C5 C6 119.2(4) . .
C5 C6 C1 122.3(4) . .
C5 C6 C7 122.5(4) . .
C1 C6 C7 115.2(4) . .
N4 C7 N1 122.8(4) . .
N4 C7 C6 121.7(4) . .
N1 C7 C6 115.4(4) . .
N2 C8 N3 122.2(4) . .
N2 C8 C9 123.6(4) . .
N3 C8 C9 114.2(4) . .
C14 C9 C10 121.7(4) . .
C14 C9 C8 123.6(4) . .
C10 C9 C8 114.7(4) . .
C11 C10 C9 116.3(4) . .
C11 C10 Rh2 128.9(3) . .
C9 C10 Rh2 114.6(3) . .
C10 C11 C12 122.7(4) . .
C11 C12 C13 120.7(4) . .
C14 C13 C12 118.2(4) . .
C13 C14 C9 120.4(4) . .
N5 C15 C16 123.1(4) . .
C15 C16 C17 119.6(4) . .
C18 C17 C16 117.8(4) . .
C18 C17 C22 120.9(4) . .
C16 C17 C22 121.3(4) . .
C17 C18 C19 119.3(4) . .
N5 C19 C18 122.6(4) . .
N6 C20 C21 122.6(4) . .
C20 C21 C22 119.2(4) . .
C23 C22 C21 117.4(4) . .
C23 C22 C17 121.3(4) . .
C21 C22 C17 121.2(4) . .
C24 C23 C22 119.2(4) . .
N6 C24 C23 124.0(4) . .
C26 C25 C29 107.5(4) . .
C26 C25 C30 126.9(4) . .
C29 C25 C30 124.5(4) . .
C26 C25 Rh1 71.8(2) . .
C29 C25 Rh1 74.9(2) . .
C30 C25 Rh1 128.3(3) . .
C27 C26 C25 107.9(4) . .
C27 C26 C31 126.8(4) . .
C25 C26 C31 125.1(4) . .
C27 C26 Rh1 71.3(2) . .
C25 C26 Rh1 69.7(2) . .
C31 C26 Rh1 128.2(3) . .
C26 C27 C28 108.5(4) . .
C26 C27 C32 126.5(4) . .
C28 C27 C32 124.4(4) . .
C26 C27 Rh1 71.0(2) . .
C28 C27 Rh1 74.3(2) . .
C32 C27 Rh1 127.6(3) . .
C29 C28 C27 107.3(4) . .
C29 C28 C33 127.4(4) . .
C27 C28 C33 125.2(4) . .
C29 C28 Rh1 71.7(2) . .
C27 C28 Rh1 67.5(2) . .
C33 C28 Rh1 128.4(3) . .
C28 C29 C25 108.5(4) . .
C28 C29 C34 126.5(4) . .
C25 C29 C34 125.0(4) . .
C28 C29 Rh1 72.5(2) . .
C25 C29 Rh1 66.6(2) . .
C34 C29 Rh1 127.4(3) . .
C36 C35 C39 107.5(4) . .
C36 C35 C40 126.7(4) . .
C39 C35 C40 125.2(4) . .
C36 C35 Rh2 70.9(2) . .
C39 C35 Rh2 73.3(2) . .
C40 C35 Rh2 128.4(3) . .
C37 C36 C35 108.1(4) . .
C37 C36 C41 126.1(4) . .
C35 C36 C41 125.9(5) . .
C37 C36 Rh2 70.5(2) . .
C35 C36 Rh2 70.3(2) . .
C41 C36 Rh2 126.4(3) . .
C36 C37 C38 107.7(4) . .
C36 C37 C42 126.5(4) . .
C38 C37 C42 125.6(4) . .
C36 C37 Rh2 71.1(2) . .
C38 C37 Rh2 74.2(2) . .
C42 C37 Rh2 124.3(3) . .
C39 C38 C37 107.9(4) . .
C39 C38 C43 126.2(4) . .
C37 C38 C43 125.9(4) . .
C39 C38 Rh2 70.8(2) . .
C37 C38 Rh2 67.1(2) . .
C43 C38 Rh2 128.6(3) . .
C38 C39 C35 108.7(4) . .
C38 C39 C44 126.3(4) . .
C35 C39 C44 125.1(4) . .
C38 C39 Rh2 72.9(2) . .
C35 C39 Rh2 68.1(2) . .
C44 C39 Rh2 124.8(3) . .
F1 C45 F3 108.1(4) . .
F1 C45 F2 107.3(5) . .
F3 C45 F2 105.2(5) . .
F1 C45 S1 112.5(4) . .
F3 C45 S1 111.7(4) . .
F2 C45 S1 111.7(4) . .
F6 C46 F4 109.0(7) . .
F6 C46 F5 109.2(6) . .
F4 C46 F5 105.6(5) . .
F6 C46 S2 112.2(5) . .
F4 C46 S2 111.6(4) . .
F5 C46 S2 109.0(5) . .
Cl2 C47 Cl1 111.2(3) . .
Cl4 C48 Cl3 110.6(8) . .
N7 C49 C50 178.4(9) . .

loop_
_geom_bond_atom_site_label_1
_geom_bond_atom_site_label_2
_geom_bond_distance
_geom_bond_site_symmetry_2
Rh1 C1 2.044(4) .
Rh1 N1 2.075(4) .
Rh1 N5 2.102(3) .
Rh1 C25 2.152(4) .
Rh1 C26 2.180(4) .
Rh1 C27 2.184(4) .
Rh1 C29 2.264(4) .
Rh1 C28 2.275(4) .
Rh2 C10 2.040(4) .
Rh2 N3 2.044(3) .
Rh2 N6 2.098(3) 2_766
Rh2 C35 2.165(4) .
Rh2 C37 2.166(4) .
Rh2 C36 2.174(4) .
Rh2 C39 2.235(4) .
Rh2 C38 2.263(4) .
N1 N2 1.322(5) .
N1 C7 1.363(5) .
N2 C8 1.346(5) .
N3 N4 1.316(5) .
N3 C8 1.364(5) .
N4 C7 1.339(5) .
N5 C15 1.342(5) .
N5 C19 1.357(5) .
N6 C24 1.324(6) .
N6 C20 1.342(6) .
O1 S1 1.440(4) .
O2 S1 1.441(4) .
O3 S1 1.437(4) .
O4 S2 1.421(4) .
O5 S2 1.436(4) .
O6 S2 1.413(5) .
S1 C45 1.816(5) .
S2 C46 1.837(6) .
F1 C45 1.330(6) .
F2 C45 1.331(6) .
F3 C45 1.331(6) .
F4 C46 1.331(7) .
F5 C46 1.345(9) .
F6 C46 1.274(8) .
C1 C2 1.405(6) .
C1 C6 1.406(6) .
C2 C3 1.393(6) .
C3 C4 1.385(7) .
C4 C5 1.382(6) .
C5 C6 1.394(6) .
C6 C7 1.450(6) .
C8 C9 1.452(6) .
C9 C14 1.401(6) .
C9 C10 1.417(6) .
C10 C11 1.377(6) .
C11 C12 1.380(6) .
C12 C13 1.408(7) .
C13 C14 1.379(7) .
C15 C16 1.372(6) .
C16 C17 1.402(6) .
C17 C18 1.385(6) .
C17 C22 1.487(6) .
C18 C19 1.389(6) .
C20 C21 1.390(6) .
C21 C22 1.396(6) .
C22 C23 1.390(6) .
C23 C24 1.372(6) .
C25 C26 1.426(6) .
C25 C29 1.458(6) .
C25 C30 1.492(7) .
C26 C27 1.411(6) .
C26 C31 1.512(6) .
C27 C28 1.461(6) .
C27 C32 1.490(6) .
C28 C29 1.397(7) .
C28 C33 1.495(6) .
C29 C34 1.496(6) .
C35 C36 1.442(6) .
C35 C39 1.458(6) .
C35 C40 1.496(6) .
C36 C37 1.426(7) .
C36 C41 1.504(6) .
C37 C38 1.471(6) .
C37 C42 1.475(7) .
C38 C39 1.402(6) .
C38 C43 1.500(6) .
C39 C44 1.492(6) .
C47 Cl2 1.754(8) .
C47 Cl1 1.763(7) .
C48 Cl4 1.676(13) .
C48 Cl3 1.750(14) .
C49 N7 1.077(10) .
C49 C50 1.504(12) .

loop_
_geom_torsion_atom_site_label_1
_geom_torsion_atom_site_label_2
_geom_torsion_atom_site_label_3
_geom_torsion_atom_site_label_4
_geom_torsion
_geom_torsion_site_symmetry_1
C7 N1 N2 C8 1.5(5) .
Rh1 N1 N2 C8 -173.8(3) .
C8 N3 N4 C7 0.0(5) .
Rh2 N3 N4 C7 -176.9(3) .
C6 C1 C2 C3 2.9(6) .
Rh1 C1 C2 C3 179.7(3) .
C1 C2 C3 C4 -0.3(7) .
C2 C3 C4 C5 -1.5(7) .
C3 C4 C5 C6 0.7(7) .
C4 C5 C6 C1 2.1(7) .
C4 C5 C6 C7 -176.5(4) .
C2 C1 C6 C5 -3.8(6) .
Rh1 C1 C6 C5 179.0(3) .
C2 C1 C6 C7 174.9(3) .
Rh1 C1 C6 C7 -2.3(4) .
N3 N4 C7 N1 5.6(6) .
N3 N4 C7 C6 -179.5(3) .
N2 N1 C7 N4 -6.5(6) .
Rh1 N1 C7 N4 169.2(3) .
N2 N1 C7 C6 178.3(3) .
Rh1 N1 C7 C6 -5.9(4) .
C5 C6 C7 N4 8.9(6) .
C1 C6 C7 N4 -169.7(4) .
C5 C6 C7 N1 -175.8(4) .
C1 C6 C7 N1 5.5(5) .
N1 N2 C8 N3 4.1(6) .
N1 N2 C8 C9 -176.7(4) .
N4 N3 C8 N2 -4.9(6) .
Rh2 N3 C8 N2 172.1(3) .
N4 N3 C8 C9 175.8(3) .
Rh2 N3 C8 C9 -7.2(4) .
N2 C8 C9 C14 3.8(7) .
N3 C8 C9 C14 -176.9(4) .
N2 C8 C9 C10 -177.4(4) .
N3 C8 C9 C10 1.8(5) .
C14 C9 C10 C11 -1.5(6) .
C8 C9 C10 C11 179.7(4) .
C14 C9 C10 Rh2 -176.9(3) .
C8 C9 C10 Rh2 4.2(5) .
C9 C10 C11 C12 0.9(6) .
Rh2 C10 C11 C12 175.6(3) .
C10 C11 C12 C13 -0.1(7) .
C11 C12 C13 C14 -0.1(8) .
C12 C13 C14 C9 -0.5(8) .
C10 C9 C14 C13 1.4(7) .
C8 C9 C14 C13 -179.9(4) .
C19 N5 C15 C16 -2.5(6) .
Rh1 N5 C15 C16 170.7(3) .
N5 C15 C16 C17 0.6(7) .
C15 C16 C17 C18 1.1(6) .
C15 C16 C17 C22 -176.5(4) .
C16 C17 C18 C19 -1.0(7) .
C22 C17 C18 C19 176.7(4) .
C15 N5 C19 C18 2.6(7) .
Rh1 N5 C19 C18 -171.0(4) .
C17 C18 C19 N5 -0.9(7) .
C24 N6 C20 C21 0.3(7) .
Rh2 N6 C20 C21 -171.0(4) 2_766
N6 C20 C21 C22 -1.1(7) .
C20 C21 C22 C23 0.3(7) .
C20 C21 C22 C17 176.9(4) .
C18 C17 C22 C23 18.7(7) .
C16 C17 C22 C23 -163.7(4) .
C18 C17 C22 C21 -157.8(5) .
C16 C17 C22 C21 19.8(6) .
C21 C22 C23 C24 1.2(7) .
C17 C22 C23 C24 -175.4(4) .
C20 N6 C24 C23 1.3(7) .
Rh2 N6 C24 C23 172.8(4) 2_766
C22 C23 C24 N6 -2.1(8) .
C29 C25 C26 C27 -5.7(4) .
C30 C25 C26 C27 -173.9(4) .
Rh1 C25 C26 C27 61.4(3) .
C29 C25 C26 C31 169.9(4) .
C30 C25 C26 C31 1.7(7) .
Rh1 C25 C26 C31 -123.0(4) .
C29 C25 C26 Rh1 -67.0(3) .
C30 C25 C26 Rh1 124.7(4) .
C25 C26 C27 C28 4.9(5) .
C31 C26 C27 C28 -170.6(4) .
Rh1 C26 C27 C28 65.3(3) .
C25 C26 C27 C32 176.4(4) .
C31 C26 C27 C32 0.9(7) .
Rh1 C26 C27 C32 -123.2(4) .
C25 C26 C27 Rh1 -60.4(3) .
C31 C26 C27 Rh1 124.1(4) .
C26 C27 C28 C29 -2.3(5) .
C32 C27 C28 C29 -173.9(4) .
Rh1 C27 C28 C29 60.9(3) .
C26 C27 C28 C33 174.8(4) .
C32 C27 C28 C33 3.1(7) .
Rh1 C27 C28 C33 -122.0(4) .
C26 C27 C28 Rh1 -63.2(3) .
C32 C27 C28 Rh1 125.1(4) .
C27 C28 C29 C25 -1.3(5) .
C33 C28 C29 C25 -178.2(4) .
Rh1 C28 C29 C25 57.0(3) .
C27 C28 C29 C34 177.6(4) .
C33 C28 C29 C34 0.7(8) .
Rh1 C28 C29 C34 -124.0(5) .
C27 C28 C29 Rh1 -58.3(3) .
C33 C28 C29 Rh1 124.7(5) .
C26 C25 C29 C28 4.3(5) .
C30 C25 C29 C28 172.9(4) .
Rh1 C25 C29 C28 -60.7(3) .
C26 C25 C29 C34 -174.6(4) .
C30 C25 C29 C34 -6.0(7) .
Rh1 C25 C29 C34 120.4(4) .
C26 C25 C29 Rh1 65.0(3) .
C30 C25 C29 Rh1 -126.4(4) .
C39 C35 C36 C37 -4.0(5) .
C40 C35 C36 C37 -175.1(4) .
Rh2 C35 C36 C37 60.7(3) .
C39 C35 C36 C41 174.1(4) .
C40 C35 C36 C41 3.0(7) .
Rh2 C35 C36 C41 -121.2(5) .
C39 C35 C36 Rh2 -64.7(3) .
C40 C35 C36 Rh2 124.2(5) .
C35 C36 C37 C38 5.2(5) .
C41 C36 C37 C38 -172.9(4) .
Rh2 C36 C37 C38 65.7(3) .
C35 C36 C37 C42 -179.8(4) .
C41 C36 C37 C42 2.1(7) .
Rh2 C36 C37 C42 -119.2(5) .
C35 C36 C37 Rh2 -60.5(3) .
C41 C36 C37 Rh2 121.4(5) .
C36 C37 C38 C39 -4.5(5) .
C42 C37 C38 C39 -179.6(4) .
Rh2 C37 C38 C39 59.2(3) .
C36 C37 C38 C43 174.3(4) .
C42 C37 C38 C43 -0.8(7) .
Rh2 C37 C38 C43 -122.0(4) .
C36 C37 C38 Rh2 -63.7(3) .
C42 C37 C38 Rh2 121.2(5) .
C37 C38 C39 C35 2.0(5) .
C43 C38 C39 C35 -176.8(4) .
Rh2 C38 C39 C35 58.9(3) .
C37 C38 C39 C44 -177.9(4) .
C43 C38 C39 C44 3.3(7) .
Rh2 C38 C39 C44 -121.0(5) .
C37 C38 C39 Rh2 -56.9(3) .
C43 C38 C39 Rh2 124.3(4) .
C36 C35 C39 C38 1.1(5) .
C40 C35 C39 C38 172.4(4) .
Rh2 C35 C39 C38 -62.0(3) .
C36 C35 C39 C44 -178.9(4) .
C40 C35 C39 C44 -7.6(7) .
Rh2 C35 C39 C44 118.0(4) .
C36 C35 C39 Rh2 63.1(3) .
C40 C35 C39 Rh2 -125.6(5) .
O3 S1 C45 F1 57.2(4) .
O1 S1 C45 F1 176.9(4) .
O2 S1 C45 F1 -62.8(4) .
O3 S1 C45 F3 -64.6(4) .
O1 S1 C45 F3 55.1(4) .
O2 S1 C45 F3 175.4(4) .
O3 S1 C45 F2 177.9(4) .
O1 S1 C45 F2 -62.4(5) .
O2 S1 C45 F2 57.9(5) .
O6 S2 C46 F6 177.7(6) .
O4 S2 C46 F6 -63.9(6) .
O5 S2 C46 F6 55.7(7) .
O6 S2 C46 F4 -59.6(6) .
O4 S2 C46 F4 58.8(6) .
O5 S2 C46 F4 178.4(5) .
O6 S2 C46 F5 56.7(5) .
O4 S2 C46 F5 175.1(4) .
O5 S2 C46 F5 -65.3(5) .
